data_7205620
loop_
_publ_author_name
'Cao, Deng-Ke'
'Sreevidya, Thekku V.'
'Botoshansky, Mark'
'Golden, Gilad'
'Benedict, Jason B.'
'Kaftory, Menahem'

_publ_section_title
;
 Formation of different photodimers of isoquinolinone by irradiation of
 solid molecular compounds
;
_journal_issue 9
_journal_name_full CrystEngComm
_journal_page_first 3181
_journal_paper_doi 10.1039/c0ce00489h
_journal_volume 13
_journal_year 2011
_chemical_formula_moiety 'C30 H22 O2 , 2(C9 H7 N O)'
_chemical_formula_sum 'C48 H36 N2 O4'
_chemical_formula_weight 704.79
_chemical_name_systematic
;
1,1,6,6-tetraphenyl-2,4-hexadiyne-1,6-diol:2(Isoquinolin-3(2H)-one)
;
_space_group_IT_number 60
_symmetry_cell_setting orthorhombic
_symmetry_space_group_name_Hall '-P 2n 2ab'
_symmetry_space_group_name_H-M 'P b c n'
_atom_sites_solution_hydrogens geom
_atom_sites_solution_primary direct
_atom_sites_solution_secondary difmap
_audit_creation_method SHELXL-97
_cell_angle_alpha 90.00
_cell_angle_beta 90.00
_cell_angle_gamma 90.00
_cell_formula_units_Z 4
_cell_length_a 25.4736(9)
_cell_length_b 8.5626(3)
_cell_length_c 16.9318(6)
_cell_measurement_reflns_used 2743
_cell_measurement_temperature 260(2)
_cell_measurement_theta_max 20.33
_cell_measurement_theta_min 2.43
_cell_volume 3693.2(2)
_computing_cell_refinement 'Bruker SAINT'
_computing_data_collection 'Bruker APEX2'
_computing_data_reduction 'Bruker SAINT'
_computing_structure_refinement 'SHELXL-97 (Sheldrick, 1997)'
_computing_structure_solution 'SHELXS-97 (Sheldrick, 1990)'
_diffrn_ambient_temperature 260(2)
_diffrn_measured_fraction_theta_full 0.998
_diffrn_measured_fraction_theta_max 0.998
_diffrn_measurement_device_type 'Bruker APEX-II CCD'
_diffrn_measurement_method '\f and \w scans'
_diffrn_radiation_monochromator graphite
_diffrn_radiation_source 'sealed tube'
_diffrn_radiation_type MoK\a
_diffrn_radiation_wavelength 0.71073
_diffrn_reflns_av_R_equivalents 0.0391
_diffrn_reflns_av_sigmaI/netI 0.0254
_diffrn_reflns_limit_h_max 33
_diffrn_reflns_limit_h_min -33
_diffrn_reflns_limit_k_max 11
_diffrn_reflns_limit_k_min -11
_diffrn_reflns_limit_l_max 12
_diffrn_reflns_limit_l_min -22
_diffrn_reflns_number 27377
_diffrn_reflns_theta_full 28.30
_diffrn_reflns_theta_max 28.30
_diffrn_reflns_theta_min 1.60
_exptl_absorpt_coefficient_mu 0.081
_exptl_absorpt_correction_type none
_exptl_crystal_colour yellow
_exptl_crystal_density_diffrn 1.268
_exptl_crystal_density_method 'not measured'
_exptl_crystal_description cube
_exptl_crystal_F_000 1480
_exptl_crystal_size_max 0.4
_exptl_crystal_size_mid 0.3
_exptl_crystal_size_min 0.3
_refine_diff_density_max 0.168
_refine_diff_density_min -0.167
_refine_diff_density_rms 0.035
_refine_ls_extinction_method none
_refine_ls_goodness_of_fit_ref 1.008
_refine_ls_hydrogen_treatment constr
_refine_ls_matrix_type full
_refine_ls_number_parameters 245
_refine_ls_number_reflns 4589
_refine_ls_number_restraints 0
_refine_ls_restrained_S_all 1.008
_refine_ls_R_factor_all 0.0716
_refine_ls_R_factor_gt 0.0420
_refine_ls_shift/su_max 0.000
_refine_ls_shift/su_mean 0.000
_refine_ls_structure_factor_coef Fsqd
_refine_ls_weighting_details 'calc w=1/[\s^2^(Fo^2^)+(0.0506P)^2^+0.9081P] where P=(Fo^2^+2Fc^2^)/3'
_refine_ls_weighting_scheme calc
_refine_ls_wR_factor_gt 0.1009
_refine_ls_wR_factor_ref 0.1214
_reflns_number_gt 3130
_reflns_number_total 4601
_reflns_threshold_expression >2sigma(I)
_cod_data_source_file c0ce00489h.txt
_cod_data_source_block Cao5(cube)
_cod_original_sg_symbol_H-M Pbcn
_cod_database_code 7205620

loop_
_symmetry_equiv_pos_as_xyz
'x, y, z'
'x+1/2, -y+1/2, -z'
'-x, y, -z+1/2'
'-x+1/2, -y+1/2, z+1/2'
'-x, -y, -z'
'-x-1/2, y-1/2, z'
'x, -y, z-1/2'
'x-1/2, y-1/2, -z-1/2'

loop_
_atom_site_label
_atom_site_type_symbol
_atom_site_fract_x
_atom_site_fract_y
_atom_site_fract_z
_atom_site_U_iso_or_equiv
_atom_site_adp_type
_atom_site_occupancy
_atom_site_symmetry_multiplicity
_atom_site_calc_flag
_atom_site_refinement_flags
_atom_site_disorder_assembly
_atom_site_disorder_group
O1 O 0.36370(4) 0.44152(12) 0.35275(6) 0.0475(3) Uani 1 1 d . . .
H1O1 H 0.3868 0.4502 0.3862 0.071 Uiso 1 1 calc R . .
C1 C 0.47336(5) 0.56655(15) 0.25769(8) 0.0369(3) Uani 1 1 d . . .
C2 C 0.42726(5) 0.56250(15) 0.27094(8) 0.0374(3) Uani 1 1 d . . .
C3 C 0.37094(5) 0.55601(15) 0.29337(8) 0.0351(3) Uani 1 1 d . . .
C4 C 0.33705(5) 0.50647(15) 0.22242(8) 0.0353(3) Uani 1 1 d . . .
C5 C 0.34687(6) 0.56328(18) 0.14743(9) 0.0461(3) Uani 1 1 d . . .
H5 H 0.3749 0.6310 0.1393 0.055 Uiso 1 1 calc R . .
C6 C 0.31535(6) 0.5204(2) 0.08414(9) 0.0554(4) Uani 1 1 d . . .
H6 H 0.3224 0.5590 0.0339 0.066 Uiso 1 1 calc R . .
C7 C 0.27389(7) 0.4214(2) 0.09560(10) 0.0615(5) Uani 1 1 d . . .
H7 H 0.2527 0.3927 0.0533 0.074 Uiso 1 1 calc R . .
C8 C 0.26371(7) 0.3647(2) 0.16985(11) 0.0681(5) Uani 1 1 d . . .
H8 H 0.2355 0.2977 0.1777 0.082 Uiso 1 1 calc R . .
C9 C 0.29510(6) 0.4064(2) 0.23326(9) 0.0533(4) Uani 1 1 d . . .
H9 H 0.2879 0.3669 0.2833 0.064 Uiso 1 1 calc R . .
C10 C 0.35290(5) 0.71830(16) 0.32133(8) 0.0365(3) Uani 1 1 d . . .
C11 C 0.37026(6) 0.85430(17) 0.28532(10) 0.0492(4) Uani 1 1 d . . .
H11 H 0.3947 0.8486 0.2446 0.059 Uiso 1 1 calc R . .
C12 C 0.35150(7) 0.9989(2) 0.30946(11) 0.0611(4) Uani 1 1 d . . .
H12 H 0.3635 1.0894 0.2850 0.073 Uiso 1 1 calc R . .
C13 C 0.31537(7) 1.0084(2) 0.36913(12) 0.0657(5) Uani 1 1 d . . .
H13 H 0.3028 1.1053 0.3853 0.079 Uiso 1 1 calc R . .
C14 C 0.29784(7) 0.8749(2) 0.40494(11) 0.0679(5) Uani 1 1 d . . .
H14 H 0.2731 0.8813 0.4452 0.081 Uiso 1 1 calc R . .
C15 C 0.31659(6) 0.7304(2) 0.38160(9) 0.0516(4) Uani 1 1 d . . .
H15 H 0.3046 0.6406 0.4067 0.062 Uiso 1 1 calc R . .
O2 O 0.43820(4) 0.55394(13) -0.03495(7) 0.0616(3) Uani 1 1 d . . .
N1 N 0.49554(5) 0.69230(14) 0.04050(7) 0.0473(3) Uani 1 1 d . . .
H1N1 H 0.5172 0.6156 0.0363 0.057 Uiso 1 1 calc R . .
C16 C 0.44769(6) 0.67941(18) 0.00303(8) 0.0455(3) Uani 1 1 d . . .
C17 C 0.41358(6) 0.80497(18) 0.01204(9) 0.0504(4) Uani 1 1 d . . .
H17 H 0.3811 0.8026 -0.0131 0.060 Uiso 1 1 calc R . .
C18 C 0.42683(6) 0.93381(17) 0.05776(9) 0.0470(4) Uani 1 1 d . . .
C19 C 0.39209(8) 1.0613(2) 0.07105(12) 0.0697(5) Uani 1 1 d . . .
H19 H 0.3587 1.0602 0.0490 0.084 Uiso 1 1 calc R . .
C20 C 0.40750(10) 1.1839(2) 0.11564(14) 0.0872(7) Uani 1 1 d . . .
H20 H 0.3843 1.2662 0.1236 0.105 Uiso 1 1 calc R . .
C21 C 0.45733(10) 1.1907(2) 0.15024(13) 0.0843(7) Uani 1 1 d . . .
H21 H 0.4668 1.2772 0.1803 0.101 Uiso 1 1 calc R . .
C22 C 0.49160(8) 1.0724(2) 0.14017(11) 0.0663(5) Uani 1 1 d . . .
H22 H 0.5247 1.0771 0.1633 0.080 Uiso 1 1 calc R . .
C23 C 0.47709(6) 0.94055(17) 0.09425(8) 0.0463(3) Uani 1 1 d . . .
C24 C 0.51047(6) 0.81524(18) 0.08273(9) 0.0484(4) Uani 1 1 d . . .
H24 H 0.5439 0.8171 0.1049 0.058 Uiso 1 1 calc R . .

loop_
_atom_site_aniso_label
_atom_site_aniso_U_11
_atom_site_aniso_U_22
_atom_site_aniso_U_33
_atom_site_aniso_U_23
_atom_site_aniso_U_13
_atom_site_aniso_U_12
O1 0.0396(5) 0.0503(6) 0.0526(6) 0.0167(5) -0.0087(4) -0.0083(5)
C1 0.0312(6) 0.0333(7) 0.0463(7) -0.0002(6) -0.0028(5) 0.0005(5)
C2 0.0312(6) 0.0347(7) 0.0461(7) -0.0008(6) -0.0042(5) 0.0008(5)
C3 0.0278(6) 0.0362(7) 0.0413(7) 0.0046(6) -0.0004(5) -0.0005(5)
C4 0.0271(6) 0.0352(7) 0.0436(7) -0.0040(6) -0.0008(5) 0.0048(5)
C5 0.0426(7) 0.0469(8) 0.0490(8) 0.0033(7) -0.0032(6) -0.0021(6)
C6 0.0600(10) 0.0617(10) 0.0444(8) -0.0012(7) -0.0083(7) 0.0038(8)
C7 0.0495(9) 0.0776(12) 0.0575(10) -0.0181(9) -0.0134(8) -0.0015(9)
C8 0.0474(9) 0.0897(14) 0.0672(11) -0.0166(10) -0.0018(8) -0.0265(9)
C9 0.0427(8) 0.0676(10) 0.0497(9) -0.0054(8) 0.0043(7) -0.0162(7)
C10 0.0289(6) 0.0426(7) 0.0381(7) -0.0028(6) -0.0046(5) 0.0009(5)
C11 0.0483(8) 0.0428(8) 0.0566(9) 0.0020(7) 0.0045(7) 0.0038(7)
C12 0.0619(10) 0.0420(9) 0.0793(12) -0.0011(9) -0.0077(9) 0.0057(8)
C13 0.0584(10) 0.0604(11) 0.0783(12) -0.0261(10) -0.0094(9) 0.0169(9)
C14 0.0594(10) 0.0804(14) 0.0640(11) -0.0245(10) 0.0107(9) 0.0099(10)
C15 0.0469(8) 0.0608(10) 0.0472(8) -0.0061(7) 0.0057(6) -0.0004(7)
O2 0.0618(7) 0.0522(7) 0.0709(7) -0.0241(6) -0.0267(6) 0.0168(5)
N1 0.0494(7) 0.0438(7) 0.0487(7) -0.0105(6) -0.0124(5) 0.0141(6)
C16 0.0498(8) 0.0450(8) 0.0416(7) -0.0065(6) -0.0096(6) 0.0085(7)
C17 0.0493(8) 0.0478(9) 0.0539(9) -0.0034(7) -0.0105(7) 0.0102(7)
C18 0.0560(9) 0.0410(8) 0.0439(8) 0.0024(6) 0.0007(6) 0.0099(7)
C19 0.0742(12) 0.0562(11) 0.0785(13) -0.0088(9) -0.0051(10) 0.0256(9)
C20 0.1094(18) 0.0583(12) 0.0940(15) -0.0218(11) -0.0063(13) 0.0374(12)
C21 0.1189(18) 0.0502(11) 0.0839(14) -0.0257(10) -0.0174(13) 0.0168(11)
C22 0.0888(13) 0.0494(10) 0.0608(10) -0.0126(8) -0.0164(9) 0.0060(9)
C23 0.0620(9) 0.0389(8) 0.0381(7) -0.0006(6) -0.0039(7) 0.0047(7)
C24 0.0553(9) 0.0453(8) 0.0446(8) -0.0052(7) -0.0132(7) 0.0053(7)

loop_
_atom_type_symbol
_atom_type_description
_atom_type_scat_dispersion_real
_atom_type_scat_dispersion_imag
_atom_type_scat_source
C C 0.0033 0.0016 'International Tables Vol C Tables 4.2.6.8 and 6.1.1.4'
H H 0.0000 0.0000 'International Tables Vol C Tables 4.2.6.8 and 6.1.1.4'
N N 0.0061 0.0033 'International Tables Vol C Tables 4.2.6.8 and 6.1.1.4'
O O 0.0106 0.0060 'International Tables Vol C Tables 4.2.6.8 and 6.1.1.4'

loop_
_geom_angle_atom_site_label_1
_geom_angle_atom_site_label_2
_geom_angle_atom_site_label_3
_geom_angle
_geom_angle_site_symmetry_1
_geom_angle_site_symmetry_3
_geom_angle_publ_flag
C3 O1 H1O1 109.5 . . ?
C2 C1 C1 178.34(9) . 3_655 ?
C1 C2 C3 175.96(14) . . ?
O1 C3 C2 109.46(10) . . ?
O1 C3 C10 111.59(11) . . ?
C2 C3 C10 109.48(10) . . ?
O1 C3 C4 106.88(10) . . ?
C2 C3 C4 110.65(11) . . ?
C10 C3 C4 108.76(10) . . ?
C9 C4 C5 118.69(13) . . ?
C9 C4 C3 120.07(12) . . ?
C5 C4 C3 121.23(12) . . ?
C4 C5 C6 120.74(14) . . ?
C4 C5 H5 119.6 . . ?
C6 C5 H5 119.6 . . ?
C7 C6 C5 120.05(16) . . ?
C7 C6 H6 120.0 . . ?
C5 C6 H6 120.0 . . ?
C6 C7 C8 119.67(15) . . ?
C6 C7 H7 120.2 . . ?
C8 C7 H7 120.2 . . ?
C7 C8 C9 120.64(16) . . ?
C7 C8 H8 119.7 . . ?
C9 C8 H8 119.7 . . ?
C4 C9 C8 120.21(15) . . ?
C4 C9 H9 119.9 . . ?
C8 C9 H9 119.9 . . ?
C15 C10 C11 118.38(14) . . ?
C15 C10 C3 119.69(13) . . ?
C11 C10 C3 121.87(12) . . ?
C10 C11 C12 120.62(15) . . ?
C10 C11 H11 119.7 . . ?
C12 C11 H11 119.7 . . ?
C13 C12 C11 120.13(17) . . ?
C13 C12 H12 119.9 . . ?
C11 C12 H12 119.9 . . ?
C14 C13 C12 119.73(16) . . ?
C14 C13 H13 120.1 . . ?
C12 C13 H13 120.1 . . ?
C13 C14 C15 120.50(16) . . ?
C13 C14 H14 119.7 . . ?
C15 C14 H14 119.7 . . ?
C10 C15 C14 120.62(16) . . ?
C10 C15 H15 119.7 . . ?
C14 C15 H15 119.7 . . ?
C24 N1 C16 124.36(13) . . ?
C24 N1 H1N1 117.8 . . ?
C16 N1 H1N1 117.8 . . ?
O2 C16 N1 117.85(13) . . ?
O2 C16 C17 126.03(14) . . ?
N1 C16 C17 116.10(13) . . ?
C18 C17 C16 121.55(14) . . ?
C18 C17 H17 119.2 . . ?
C16 C17 H17 119.2 . . ?
C17 C18 C23 119.52(13) . . ?
C17 C18 C19 123.10(15) . . ?
C23 C18 C19 117.37(15) . . ?
C20 C19 C18 120.24(19) . . ?
C20 C19 H19 119.9 . . ?
C18 C19 H19 119.9 . . ?
C19 C20 C21 122.01(18) . . ?
C19 C20 H20 119.0 . . ?
C21 C20 H20 119.0 . . ?
C22 C21 C20 120.18(18) . . ?
C22 C21 H21 119.9 . . ?
C20 C21 H21 119.9 . . ?
C21 C22 C23 119.89(18) . . ?
C21 C22 H22 120.1 . . ?
C23 C22 H22 120.1 . . ?
C24 C23 C22 122.28(15) . . ?
C24 C23 C18 117.42(13) . . ?
C22 C23 C18 120.30(14) . . ?
N1 C24 C23 120.99(14) . . ?
N1 C24 H24 119.5 . . ?
C23 C24 H24 119.5 . . ?

loop_
_geom_bond_atom_site_label_1
_geom_bond_atom_site_label_2
_geom_bond_distance
_geom_bond_site_symmetry_2
_geom_bond_publ_flag
O1 C3 1.4163(16) . ?
O1 H1O1 0.8200 . ?
C1 C2 1.1961(17) . ?
C1 C1 1.382(2) 3_655 ?
C2 C3 1.4851(17) . ?
C3 C10 1.5383(19) . ?
C3 C4 1.5390(18) . ?
C4 C9 1.382(2) . ?
C4 C5 1.383(2) . ?
C5 C6 1.388(2) . ?
C5 H5 0.9300 . ?
C6 C7 1.368(2) . ?
C6 H6 0.9300 . ?
C7 C8 1.372(3) . ?
C7 H7 0.9300 . ?
C8 C9 1.385(2) . ?
C8 H8 0.9300 . ?
C9 H9 0.9300 . ?
C10 C15 1.3811(19) . ?
C10 C11 1.387(2) . ?
C11 C12 1.388(2) . ?
C11 H11 0.9300 . ?
C12 C13 1.369(3) . ?
C12 H12 0.9300 . ?
C13 C14 1.369(3) . ?
C13 H13 0.9300 . ?
C14 C15 1.384(2) . ?
C14 H14 0.9300 . ?
C15 H15 0.9300 . ?
O2 C16 1.2752(17) . ?
N1 C24 1.3281(18) . ?
N1 C16 1.3786(18) . ?
N1 H1N1 0.8600 . ?
C16 C17 1.391(2) . ?
C17 C18 1.389(2) . ?
C17 H17 0.9300 . ?
C18 C23 1.423(2) . ?
C18 C19 1.423(2) . ?
C19 C20 1.351(3) . ?
C19 H19 0.9300 . ?
C20 C21 1.399(3) . ?
C20 H20 0.9300 . ?
C21 C22 1.348(3) . ?
C21 H21 0.9300 . ?
C22 C23 1.420(2) . ?
C22 H22 0.9300 . ?
C23 C24 1.383(2) . ?
C24 H24 0.9300 . ?

loop_
_geom_torsion_atom_site_label_1
_geom_torsion_atom_site_label_2
_geom_torsion_atom_site_label_3
_geom_torsion_atom_site_label_4
_geom_torsion
_geom_torsion_site_symmetry_1
_geom_torsion_site_symmetry_2
_geom_torsion_site_symmetry_3
_geom_torsion_site_symmetry_4
_geom_torsion_publ_flag
C1 C1 C2 C3 84(7) 3_655 . . . ?
C1 C2 C3 O1 -39(2) . . . . ?
C1 C2 C3 C10 83(2) . . . . ?
C1 C2 C3 C4 -157(2) . . . . ?
O1 C3 C4 C9 21.68(17) . . . . ?
C2 C3 C4 C9 140.79(13) . . . . ?
C10 C3 C4 C9 -98.93(15) . . . . ?
O1 C3 C4 C5 -159.92(12) . . . . ?
C2 C3 C4 C5 -40.81(17) . . . . ?
C10 C3 C4 C5 79.48(15) . . . . ?
C9 C4 C5 C6 -0.2(2) . . . . ?
C3 C4 C5 C6 -178.62(13) . . . . ?
C4 C5 C6 C7 0.3(2) . . . . ?
C5 C6 C7 C8 -0.1(3) . . . . ?
C6 C7 C8 C9 -0.2(3) . . . . ?
C5 C4 C9 C8 -0.1(2) . . . . ?
C3 C4 C9 C8 178.36(15) . . . . ?
C7 C8 C9 C4 0.3(3) . . . . ?
O1 C3 C10 C15 -23.31(16) . . . . ?
C2 C3 C10 C15 -144.64(13) . . . . ?
C4 C3 C10 C15 94.35(14) . . . . ?
O1 C3 C10 C11 159.68(12) . . . . ?
C2 C3 C10 C11 38.35(17) . . . . ?
C4 C3 C10 C11 -82.66(15) . . . . ?
C15 C10 C11 C12 0.0(2) . . . . ?
C3 C10 C11 C12 177.06(14) . . . . ?
C10 C11 C12 C13 -0.2(3) . . . . ?
C11 C12 C13 C14 0.0(3) . . . . ?
C12 C13 C14 C15 0.4(3) . . . . ?
C11 C10 C15 C14 0.4(2) . . . . ?
C3 C10 C15 C14 -176.70(14) . . . . ?
C13 C14 C15 C10 -0.6(3) . . . . ?
C24 N1 C16 O2 -179.28(15) . . . . ?
C24 N1 C16 C17 -0.7(2) . . . . ?
O2 C16 C17 C18 177.00(16) . . . . ?
N1 C16 C17 C18 -1.4(2) . . . . ?
C16 C17 C18 C23 2.1(2) . . . . ?
C16 C17 C18 C19 -177.24(17) . . . . ?
C17 C18 C19 C20 -179.47(19) . . . . ?
C23 C18 C19 C20 1.2(3) . . . . ?
C18 C19 C20 C21 -0.1(4) . . . . ?
C19 C20 C21 C22 -0.5(4) . . . . ?
C20 C21 C22 C23 0.1(3) . . . . ?
C21 C22 C23 C24 -179.30(19) . . . . ?
C21 C22 C23 C18 1.0(3) . . . . ?
C17 C18 C23 C24 -0.7(2) . . . . ?
C19 C18 C23 C24 178.68(16) . . . . ?
C17 C18 C23 C22 179.03(15) . . . . ?
C19 C18 C23 C22 -1.6(2) . . . . ?
C16 N1 C24 C23 2.1(2) . . . . ?
C22 C23 C24 N1 178.93(15) . . . . ?
C18 C23 C24 N1 -1.4(2) . . . . ?
